data_2228788
loop_
_publ_author_name
'Zeng, Yun-Xiu'
'Xu, Zhi-Guang'
'Zhan, Qing-Guang'
'Liu, Hai-Yang'

_publ_section_title
;
 Dibenzyl sulfoxide
;
_journal_coeditor_code JH2245
_journal_issue 1
_journal_name_full 'Acta Crystallographica Section E'
_journal_page_first o177
_journal_paper_doi 10.1107/S1600536810052165
_journal_volume 67
_journal_year 2011
_chemical_formula_iupac 'C14 H14 O S'
_chemical_formula_moiety 'C14 H14 O S'
_chemical_formula_sum 'C14 H14 O S'
_chemical_formula_weight 230.32
_chemical_name_systematic
;
Dibenzyl sulfoxide
;
_space_group_IT_number 43
_symmetry_cell_setting orthorhombic
_symmetry_space_group_name_Hall 'F 2 -2d'
_symmetry_space_group_name_H-M 'F d d 2'
_atom_sites_solution_hydrogens geom
_atom_sites_solution_primary direct
_atom_sites_solution_secondary difmap
_audit_creation_method SHELXL97
_cell_angle_alpha 90.00
_cell_angle_beta 90.00
_cell_angle_gamma 90.00
_cell_formula_units_Z 32
_cell_length_a 17.882(5)
_cell_length_b 53.150(14)
_cell_length_c 10.233(3)
_cell_measurement_reflns_used 2370
_cell_measurement_temperature 298(2)
_cell_measurement_theta_max 23.65
_cell_measurement_theta_min 2.28
_cell_volume 9726(5)
_computing_cell_refinement 'SAINT (Bruker, 2005)'
_computing_data_collection 'APEX2 (Bruker, 2005)'
_computing_data_reduction 'SAINT (Bruker, 2005)'
_computing_molecular_graphics 'ORTEP-3 for Windows (Farrugia, 1997)'
_computing_publication_material 'SHELXL97 (Sheldrick, 2008) and PLATON (Spek, 2009)'
_computing_structure_refinement 'SHELXL97 (Sheldrick, 2008)'
_computing_structure_solution 'SHELXS97 (Sheldrick, 2008)'
_diffrn_ambient_temperature 298(2)
_diffrn_measured_fraction_theta_full 0.998
_diffrn_measured_fraction_theta_max 0.958
_diffrn_measurement_device_type 'Bruker APEXII CCD area-detector'
_diffrn_measurement_method 'phi and omega scans'
_diffrn_radiation_monochromator graphite
_diffrn_radiation_type MoK\a
_diffrn_radiation_wavelength 0.71073
_diffrn_reflns_av_R_equivalents 0.0424
_diffrn_reflns_av_sigmaI/netI 0.0503
_diffrn_reflns_limit_h_max 22
_diffrn_reflns_limit_h_min -23
_diffrn_reflns_limit_k_max 69
_diffrn_reflns_limit_k_min -56
_diffrn_reflns_limit_l_max 13
_diffrn_reflns_limit_l_min -11
_diffrn_reflns_number 14310
_diffrn_reflns_theta_full 25.00
_diffrn_reflns_theta_max 28.30
_diffrn_reflns_theta_min 2.32
_exptl_absorpt_coefficient_mu 0.242
_exptl_absorpt_correction_type none
_exptl_crystal_colour white
_exptl_crystal_density_diffrn 1.258
_exptl_crystal_density_method 'not measured'
_exptl_crystal_description block
_exptl_crystal_F_000 3904
_exptl_crystal_size_max 0.36
_exptl_crystal_size_mid 0.28
_exptl_crystal_size_min 0.15
_refine_diff_density_max 0.555
_refine_diff_density_min -0.188
_refine_ls_abs_structure_details 'Flack (1983), 1074 Friedel pairs'
_refine_ls_abs_structure_Flack 0.00(12)
_refine_ls_extinction_method none
_refine_ls_goodness_of_fit_ref 0.972
_refine_ls_hydrogen_treatment constr
_refine_ls_matrix_type full
_refine_ls_number_parameters 289
_refine_ls_number_reflns 5111
_refine_ls_number_restraints 1
_refine_ls_restrained_S_all 0.972
_refine_ls_R_factor_all 0.1125
_refine_ls_R_factor_gt 0.0569
_refine_ls_shift/su_max 0.061
_refine_ls_shift/su_mean 0.011
_refine_ls_structure_factor_coef Fsqd
_refine_ls_weighting_details 'calc w=1/[\s^2^(Fo^2^)+(0.0957P)^2^+0.0000P] where P=(Fo^2^+2Fc^2^)/3'
_refine_ls_weighting_scheme calc
_refine_ls_wR_factor_gt 0.1473
_refine_ls_wR_factor_ref 0.1825
_reflns_number_gt 2563
_reflns_number_total 5111
_reflns_threshold_expression I>2sigma(I)
_cod_data_source_file jh2245.cif
_cod_data_source_block I
_cod_database_code 2228788
_cod_database_fobs_code 2228788

loop_
_symmetry_equiv_pos_as_xyz
'x, y, z'
'-x, -y, z'
'x+1/4, -y+1/4, z+1/4'
'-x+1/4, y+1/4, z+1/4'
'x, y+1/2, z+1/2'
'-x, -y+1/2, z+1/2'
'x+1/4, -y+3/4, z+3/4'
'-x+1/4, y+3/4, z+3/4'
'x+1/2, y, z+1/2'
'-x+1/2, -y, z+1/2'
'x+3/4, -y+1/4, z+3/4'
'-x+3/4, y+1/4, z+3/4'
'x+1/2, y+1/2, z'
'-x+1/2, -y+1/2, z'
'x+3/4, -y+3/4, z+1/4'
'-x+3/4, y+3/4, z+1/4'

loop_
_atom_site_type_symbol
_atom_site_label
_atom_site_fract_x
_atom_site_fract_y
_atom_site_fract_z
_atom_site_U_iso_or_equiv
_atom_site_adp_type
_atom_site_calc_flag
_atom_site_refinement_flags
_atom_site_occupancy
_atom_site_disorder_assembly
_atom_site_disorder_group
S S1 0.40616(7) 0.12486(3) 0.42542(10) 0.0541(3) Uani d . 1 . .
C C6 0.1374(2) 0.07435(9) 0.7186(5) 0.0511(13) Uani d . 1 . .
C C9 0.1385(3) 0.17549(9) 0.7183(5) 0.0547(13) Uani d . 1 . .
C C7 0.1315(3) 0.10024(9) 0.7775(5) 0.0657(13) Uani d . 1 . .
H H7A 0.1713 0.1024 0.8410 0.079 Uiso calc R 1 . .
H H7B 0.0842 0.1017 0.8233 0.079 Uiso calc R 1 . .
C C8 0.1322(3) 0.14959(9) 0.7780(5) 0.0637(13) Uani d . 1 . .
H H8A 0.0850 0.1483 0.8241 0.076 Uiso calc R 1 . .
H H8B 0.1720 0.1474 0.8412 0.076 Uiso calc R 1 . .
C C4 0.0819(3) 0.03513(11) 0.6580(6) 0.0878(18) Uani d . 1 . .
H H4 0.0400 0.0248 0.6511 0.105 Uiso calc R 1 . .
C C13 0.2163(3) 0.20854(11) 0.6307(6) 0.0814(16) Uani d . 1 . .
H H13 0.2630 0.2144 0.6045 0.098 Uiso calc R 1 . .
C C1 0.2051(3) 0.06488(10) 0.6809(6) 0.0693(13) Uani d . 1 . .
H H1 0.2475 0.0749 0.6894 0.083 Uiso calc R 1 . .
C C2 0.2122(3) 0.04126(10) 0.6312(6) 0.0796(16) Uani d . 1 . .
H H2 0.2590 0.0355 0.6050 0.096 Uiso calc R 1 . .
C C5 0.0754(3) 0.05917(11) 0.7057(6) 0.0747(15) Uani d . 1 . .
H H5 0.0286 0.0653 0.7297 0.090 Uiso calc R 1 . .
C C3 0.1526(4) 0.02621(10) 0.6196(6) 0.0782(17) Uani d . 1 . .
H H3 0.1578 0.0100 0.5865 0.094 Uiso calc R 1 . .
C C11 0.0846(3) 0.21459(11) 0.6523(6) 0.0790(17) Uani d . 1 . .
H H11 0.0425 0.2247 0.6414 0.095 Uiso calc R 1 . .
C C14 0.2086(3) 0.18479(9) 0.6809(6) 0.0697(14) Uani d . 1 . .
H H14 0.2507 0.1747 0.6903 0.084 Uiso calc R 1 . .
C C12 0.1542(3) 0.22363(10) 0.6195(6) 0.0774(17) Uani d . 1 . .
H H12 0.1593 0.2401 0.5896 0.093 Uiso calc R 1 . .
C C10 0.0773(3) 0.19068(10) 0.7010(5) 0.0707(15) Uani d . 1 . .
H H10 0.0301 0.1847 0.7227 0.085 Uiso calc R 1 . .
C C17 0.4166(3) 0.02607(10) 0.3893(7) 0.0738(16) Uani d . 1 . .
H H17 0.4294 0.0096 0.3678 0.089 Uiso calc R 1 . .
C C26 0.4207(3) 0.22365(10) 0.3836(7) 0.0742(16) Uani d . 1 . .
H H26 0.4354 0.2399 0.3609 0.089 Uiso calc R 1 . .
C C15 0.4119(3) 0.05920(10) 0.5446(6) 0.0726(15) Uani d . 1 . .
H H15 0.4225 0.0653 0.6277 0.087 Uiso calc R 1 . .
C C22 0.3498(3) 0.14955(10) 0.4925(6) 0.0674(14) Uani d . 1 . .
H H22A 0.2987 0.1474 0.4630 0.081 Uiso calc R 1 . .
H H22B 0.3501 0.1482 0.5870 0.081 Uiso calc R 1 . .
C C24 0.3599(3) 0.18525(10) 0.3314(6) 0.0695(15) Uani d . 1 . .
H H24 0.3334 0.1755 0.2718 0.083 Uiso calc R 1 . .
C C28 0.4160(3) 0.19012(10) 0.5414(6) 0.0737(15) Uani d . 1 . .
H H28 0.4283 0.1839 0.6236 0.088 Uiso calc R 1 . .
C C19 0.3607(3) 0.06475(10) 0.3319(6) 0.0697(14) Uani d . 1 . .
H H19 0.3366 0.0749 0.2710 0.084 Uiso calc R 1 . .
C C20 0.3754(3) 0.07420(9) 0.4574(5) 0.0525(13) Uani d . 1 . .
C C16 0.4335(3) 0.03512(10) 0.5121(6) 0.0823(17) Uani d . 1 . .
H H16 0.4589 0.0251 0.5720 0.099 Uiso calc R 1 . .
C C27 0.4374(3) 0.21400(10) 0.5059(7) 0.0844(18) Uani d . 1 . .
H H27 0.4636 0.2239 0.5652 0.101 Uiso calc R 1 . .
C C21 0.3494(3) 0.10017(9) 0.4944(6) 0.0655(14) Uani d . 1 . .
H H21A 0.3498 0.1017 0.5888 0.079 Uiso calc R 1 . .
H H21B 0.2982 0.1023 0.4652 0.079 Uiso calc R 1 . .
C C23 0.3763(3) 0.17547(9) 0.4545(5) 0.0537(13) Uani d . 1 . .
C C25 0.3822(3) 0.20898(11) 0.2968(6) 0.0818(16) Uani d . 1 . .
H H25 0.3711 0.2151 0.2140 0.098 Uiso calc R 1 . .
C C18 0.3813(3) 0.04094(12) 0.2979(6) 0.0823(16) Uani d . 1 . .
H H18 0.3716 0.0348 0.2144 0.099 Uiso calc R 1 . .
O O1 0.47890(18) 0.12488(7) 0.4984(4) 0.0831(11) Uani d . 1 . .
O O2 0.0644(2) 0.12505(7) 0.5840(4) 0.0850(11) Uani d . 1 . .
S S2 0.13762(7) 0.12488(3) 0.65757(9) 0.0548(3) Uani d . 1 . .

loop_
_atom_site_aniso_label
_atom_site_aniso_U_11
_atom_site_aniso_U_22
_atom_site_aniso_U_33
_atom_site_aniso_U_12
_atom_site_aniso_U_13
_atom_site_aniso_U_23
S1 0.0557(6) 0.0490(6) 0.0575(8) 0.0010(6) 0.0076(5) 0.0000(7)
C6 0.057(3) 0.044(3) 0.053(3) -0.003(2) -0.002(2) 0.007(2)
C9 0.064(3) 0.048(3) 0.052(3) 0.005(2) -0.010(2) -0.010(3)
C7 0.080(3) 0.064(3) 0.053(3) -0.005(3) -0.002(3) 0.006(3)
C8 0.083(3) 0.061(3) 0.047(3) 0.000(2) -0.004(3) -0.006(2)
C4 0.100(4) 0.077(4) 0.086(4) -0.037(3) -0.024(4) 0.003(4)
C13 0.082(4) 0.076(4) 0.087(4) -0.009(3) 0.000(3) -0.002(3)
C1 0.064(3) 0.066(3) 0.078(4) -0.005(2) -0.002(3) 0.009(3)
C2 0.088(4) 0.066(4) 0.085(4) 0.009(3) 0.007(3) 0.007(3)
C5 0.063(3) 0.079(4) 0.082(4) -0.002(3) -0.017(3) 0.006(3)
C3 0.121(5) 0.048(4) 0.066(4) -0.007(3) -0.004(4) -0.003(3)
C11 0.079(4) 0.070(4) 0.088(4) 0.022(3) -0.019(4) -0.015(3)
C14 0.061(3) 0.068(3) 0.080(4) 0.009(2) -0.007(3) -0.009(3)
C12 0.114(5) 0.050(4) 0.068(4) 0.005(3) -0.006(3) -0.007(3)
C10 0.057(3) 0.077(4) 0.079(4) 0.004(2) -0.008(3) -0.011(3)
C17 0.073(3) 0.054(4) 0.094(5) 0.002(3) 0.010(3) 0.001(3)
C26 0.074(3) 0.051(4) 0.098(5) 0.002(3) 0.009(3) -0.005(3)
C15 0.072(3) 0.080(4) 0.065(3) -0.001(3) -0.014(3) 0.008(3)
C22 0.061(3) 0.066(4) 0.074(4) 0.005(2) 0.014(3) -0.008(3)
C24 0.072(3) 0.059(3) 0.077(4) 0.004(2) -0.007(3) -0.011(3)
C28 0.074(3) 0.069(4) 0.078(4) 0.011(3) -0.014(3) -0.014(3)
C19 0.075(3) 0.064(3) 0.070(4) -0.002(3) -0.013(3) 0.009(3)
C20 0.051(3) 0.048(3) 0.058(3) -0.005(2) 0.004(2) 0.006(3)
C16 0.081(4) 0.072(4) 0.094(5) 0.008(3) -0.010(4) 0.021(3)
C27 0.074(4) 0.069(4) 0.110(5) -0.001(3) -0.016(4) -0.033(3)
C21 0.063(3) 0.063(3) 0.071(4) -0.002(2) 0.013(3) 0.001(3)
C23 0.052(3) 0.046(3) 0.063(3) 0.007(2) 0.006(2) -0.007(3)
C25 0.091(4) 0.074(4) 0.080(4) 0.015(3) 0.002(3) 0.005(3)
C18 0.096(4) 0.077(4) 0.073(4) -0.008(3) -0.003(3) -0.006(3)
O1 0.0486(17) 0.083(2) 0.117(3) 0.0017(15) -0.011(2) -0.004(3)
O2 0.088(3) 0.099(3) 0.067(2) 0.001(2) -0.034(2) 0.003(2)
S2 0.0703(8) 0.0508(6) 0.0434(6) 0.0005(6) 0.0020(6) -0.0014(7)

loop_
_atom_type_symbol
_atom_type_description
_atom_type_scat_dispersion_real
_atom_type_scat_dispersion_imag
_atom_type_scat_source
C C 0.0033 0.0016 'International Tables Vol C Tables 4.2.6.8 and 6.1.1.4'
H H 0.0000 0.0000 'International Tables Vol C Tables 4.2.6.8 and 6.1.1.4'
O O 0.0106 0.0060 'International Tables Vol C Tables 4.2.6.8 and 6.1.1.4'
S S 0.1246 0.1234 'International Tables Vol C Tables 4.2.6.8 and 6.1.1.4'

loop_
_geom_angle_atom_site_label_1
_geom_angle_atom_site_label_2
_geom_angle_atom_site_label_3
_geom_angle_site_symmetry_1
_geom_angle_site_symmetry_3
_geom_angle
_geom_angle_publ_flag
O1 S1 C22 . . 107.2(2) ?
O1 S1 C21 . . 107.1(2) ?
C22 S1 C21 . . 93.8(2) ?
C1 C6 C5 . . 118.1(5) ?
C1 C6 C7 . . 120.8(5) ?
C5 C6 C7 . . 121.1(5) ?
C10 C9 C14 . . 118.1(5) ?
C10 C9 C8 . . 122.0(5) ?
C14 C9 C8 . . 119.9(4) ?
C6 C7 S2 . . 112.8(4) ?
C6 C7 H7A . . 109.0 ?
S2 C7 H7A . . 109.0 ?
C6 C7 H7B . . 109.0 ?
S2 C7 H7B . . 109.0 ?
H7A C7 H7B . . 107.8 ?
C9 C8 S2 . . 112.6(4) ?
C9 C8 H8A . . 109.1 ?
S2 C8 H8A . . 109.1 ?
C9 C8 H8B . . 109.1 ?
S2 C8 H8B . . 109.1 ?
H8A C8 H8B . . 107.8 ?
C5 C4 C3 . . 119.4(5) ?
C5 C4 H4 . . 120.3 ?
C3 C4 H4 . . 120.3 ?
C14 C13 C12 . . 119.2(5) ?
C14 C13 H13 . . 120.4 ?
C12 C13 H13 . . 120.4 ?
C2 C1 C6 . . 121.9(5) ?
C2 C1 H1 . . 119.1 ?
C6 C1 H1 . . 119.1 ?
C3 C2 C1 . . 120.7(5) ?
C3 C2 H2 . . 119.7 ?
C1 C2 H2 . . 119.7 ?
C4 C5 C6 . . 120.7(5) ?
C4 C5 H5 . . 119.7 ?
C6 C5 H5 . . 119.7 ?
C2 C3 C4 . . 119.3(5) ?
C2 C3 H3 . . 120.3 ?
C4 C3 H3 . . 120.3 ?
C10 C11 C12 . . 119.8(5) ?
C10 C11 H11 . . 120.1 ?
C12 C11 H11 . . 120.1 ?
C13 C14 C9 . . 121.1(5) ?
C13 C14 H14 . . 119.4 ?
C9 C14 H14 . . 119.4 ?
C13 C12 C11 . . 120.5(6) ?
C13 C12 H12 . . 119.8 ?
C11 C12 H12 . . 119.8 ?
C11 C10 C9 . . 121.1(5) ?
C11 C10 H10 . . 119.4 ?
C9 C10 H10 . . 119.4 ?
C18 C17 C16 . . 121.3(6) ?
C18 C17 H17 . . 119.4 ?
C16 C17 H17 . . 119.4 ?
C25 C26 C27 . . 119.0(5) ?
C25 C26 H26 . . 120.5 ?
C27 C26 H26 . . 120.5 ?
C20 C15 C16 . . 121.3(6) ?
C20 C15 H15 . . 119.3 ?
C16 C15 H15 . . 119.3 ?
C23 C22 S1 . . 113.2(3) ?
C23 C22 H22A . . 108.9 ?
S1 C22 H22A . . 108.9 ?
C23 C22 H22B . . 108.9 ?
S1 C22 H22B . . 108.9 ?
H22A C22 H22B . . 107.7 ?
C25 C24 C23 . . 121.0(6) ?
C25 C24 H24 . . 119.5 ?
C23 C24 H24 . . 119.5 ?
C27 C28 C23 . . 119.6(6) ?
C27 C28 H28 . . 120.2 ?
C23 C28 H28 . . 120.2 ?
C18 C19 C20 . . 121.0(5) ?
C18 C19 H19 . . 119.5 ?
C20 C19 H19 . . 119.5 ?
C15 C20 C19 . . 118.6(5) ?
C15 C20 C21 . . 121.3(5) ?
C19 C20 C21 . . 120.0(5) ?
C15 C16 C17 . . 118.9(5) ?
C15 C16 H16 . . 120.6 ?
C17 C16 H16 . . 120.6 ?
C28 C27 C26 . . 121.4(5) ?
C28 C27 H27 . . 119.3 ?
C26 C27 H27 . . 119.3 ?
C20 C21 S1 . . 113.2(3) ?
C20 C21 H21A . . 108.9 ?
S1 C21 H21A . . 108.9 ?
C20 C21 H21B . . 108.9 ?
S1 C21 H21B . . 108.9 ?
H21A C21 H21B . . 107.7 ?
C28 C23 C24 . . 118.7(5) ?
C28 C23 C22 . . 120.8(5) ?
C24 C23 C22 . . 120.5(5) ?
C26 C25 C24 . . 120.2(6) ?
C26 C25 H25 . . 119.9 ?
C24 C25 H25 . . 119.9 ?
C19 C18 C17 . . 118.9(6) ?
C19 C18 H18 . . 120.6 ?
C17 C18 H18 . . 120.6 ?
O2 S2 C7 . . 107.0(2) ?
O2 S2 C8 . . 106.8(2) ?
C7 S2 C8 . . 93.5(2) ?

loop_
_geom_bond_atom_site_label_1
_geom_bond_atom_site_label_2
_geom_bond_site_symmetry_2
_geom_bond_distance
_geom_bond_publ_flag
S1 O1 . 1.500(3) ?
S1 C22 . 1.791(5) ?
S1 C21 . 1.804(5) ?
C6 C1 . 1.367(6) ?
C6 C5 . 1.378(6) ?
C6 C7 . 1.506(6) ?
C9 C10 . 1.371(6) ?
C9 C14 . 1.401(6) ?
C9 C8 . 1.510(6) ?
C7 S2 . 1.798(5) ?
C7 H7A . 0.9700 ?
C7 H7B . 0.9700 ?
C8 S2 . 1.804(5) ?
C8 H8A . 0.9700 ?
C8 H8B . 0.9700 ?
C4 C5 . 1.373(8) ?
C4 C3 . 1.405(8) ?
C4 H4 . 0.9300 ?
C13 C14 . 1.370(7) ?
C13 C12 . 1.375(7) ?
C13 H13 . 0.9300 ?
C1 C2 . 1.360(7) ?
C1 H1 . 0.9300 ?
C2 C3 . 1.338(7) ?
C2 H2 . 0.9300 ?
C5 H5 . 0.9300 ?
C3 H3 . 0.9300 ?
C11 C10 . 1.371(8) ?
C11 C12 . 1.376(8) ?
C11 H11 . 0.9300 ?
C14 H14 . 0.9300 ?
C12 H12 . 0.9300 ?
C10 H10 . 0.9300 ?
C17 C18 . 1.378(8) ?
C17 C16 . 1.379(8) ?
C17 H17 . 0.9300 ?
C26 C25 . 1.368(8) ?
C26 C27 . 1.385(8) ?
C26 H26 . 0.9300 ?
C15 C20 . 1.363(7) ?
C15 C16 . 1.377(7) ?
C15 H15 . 0.9300 ?
C22 C23 . 1.508(7) ?
C22 H22A . 0.9700 ?
C22 H22B . 0.9700 ?
C24 C25 . 1.369(7) ?
C24 C23 . 1.395(7) ?
C24 H24 . 0.9300 ?
C28 C27 . 1.374(8) ?
C28 C23 . 1.379(7) ?
C28 H28 . 0.9300 ?
C19 C18 . 1.363(7) ?
C19 C20 . 1.404(7) ?
C19 H19 . 0.9300 ?
C20 C21 . 1.505(6) ?
C16 H16 . 0.9300 ?
C27 H27 . 0.9300 ?
C21 H21A . 0.9700 ?
C21 H21B . 0.9700 ?
C25 H25 . 0.9300 ?
C18 H18 . 0.9300 ?
O2 S2 . 1.511(3) ?
S2 C7 . 1.798(5) ?
S2 C8 . 1.804(5) ?

loop_
_geom_torsion_atom_site_label_1
_geom_torsion_atom_site_label_2
_geom_torsion_atom_site_label_3
_geom_torsion_atom_site_label_4
_geom_torsion_site_symmetry_1
_geom_torsion_site_symmetry_2
_geom_torsion_site_symmetry_3
_geom_torsion_site_symmetry_4
_geom_torsion
_geom_torsion_publ_flag
C1 C6 C7 S2 . . . . 77.1(6) ?
C5 C6 C7 S2 . . . . -105.4(5) ?
C10 C9 C8 S2 . . . . 103.3(5) ?
C14 C9 C8 S2 . . . . -77.8(6) ?
C5 C6 C1 C2 . . . . 0.4(8) ?
C7 C6 C1 C2 . . . . 177.9(5) ?
C6 C1 C2 C3 . . . . -1.2(9) ?
C3 C4 C5 C6 . . . . -1.2(9) ?
C1 C6 C5 C4 . . . . 0.8(8) ?
C7 C6 C5 C4 . . . . -176.7(5) ?
C1 C2 C3 C4 . . . . 0.7(9) ?
C5 C4 C3 C2 . . . . 0.5(9) ?
C12 C13 C14 C9 . . . . 1.4(9) ?
C10 C9 C14 C13 . . . . 1.2(8) ?
C8 C9 C14 C13 . . . . -177.7(5) ?
C14 C13 C12 C11 . . . . -3.2(9) ?
C10 C11 C12 C13 . . . . 2.4(9) ?
C12 C11 C10 C9 . . . . 0.2(8) ?
C14 C9 C10 C11 . . . . -1.9(8) ?
C8 C9 C10 C11 . . . . 176.9(5) ?
O1 S1 C22 C23 . . . . 72.7(5) ?
C21 S1 C22 C23 . . . . -178.1(5) ?
C16 C15 C20 C19 . . . . -0.7(8) ?
C16 C15 C20 C21 . . . . 177.7(5) ?
C18 C19 C20 C15 . . . . 1.0(8) ?
C18 C19 C20 C21 . . . . -177.4(5) ?
C20 C15 C16 C17 . . . . -0.9(8) ?
C18 C17 C16 C15 . . . . 2.3(9) ?
C23 C28 C27 C26 . . . . -0.8(8) ?
C25 C26 C27 C28 . . . . -0.1(9) ?
C15 C20 C21 S1 . . . . 105.3(5) ?
C19 C20 C21 S1 . . . . -76.3(6) ?
O1 S1 C21 C20 . . . . -72.8(5) ?
C22 S1 C21 C20 . . . . 177.8(4) ?
C27 C28 C23 C24 . . . . 1.0(8) ?
C27 C28 C23 C22 . . . . -177.9(4) ?
C25 C24 C23 C28 . . . . -0.4(8) ?
C25 C24 C23 C22 . . . . 178.5(5) ?
S1 C22 C23 C28 . . . . -102.4(5) ?
S1 C22 C23 C24 . . . . 78.7(6) ?
C27 C26 C25 C24 . . . . 0.7(9) ?
C23 C24 C25 C26 . . . . -0.5(8) ?
C20 C19 C18 C17 . . . . 0.3(8) ?
C16 C17 C18 C19 . . . . -2.0(9) ?
C6 C7 S2 O2 . . . . 73.7(4) ?
C6 C7 S2 C8 . . . . -177.5(4) ?
C9 C8 S2 O2 . . . . -73.3(4) ?
C9 C8 S2 C7 . . . . 177.8(4) ?
